data_1571307
loop_
_publ_author_name
'Xu, Fan'
'Sheng, Jinyu'
'Stindt, Charlotte N.'
'Crespi, Stefano'
'Danowski, Wojciech'
'Hilbers, Michiel F.'
'Buma, Wybren Jan'
'Feringa, Ben L.'

_publ_section_title
;
 All-visible-light-driven stiff-stilbene photoswitches.
;
_journal_issue 18
_journal_name_full 'Chemical science'
_journal_page_first 6763
_journal_page_last 6769
_journal_paper_doi 10.1039/d4sc00983e
_journal_volume 15
_journal_year 2024
_chemical_formula_moiety 'C26 H28 O4'
_chemical_formula_sum 'C26 H28 O4'
_chemical_formula_weight 404.48
_space_group_crystal_system orthorhombic
_space_group_IT_number 19
_space_group_name_Hall 'P 2ac 2ab'
_space_group_name_H-M_alt 'P 21 21 21'
_atom_sites_solution_hydrogens geom
_atom_sites_solution_primary iterative
_audit_creation_date 2023-12-18
_audit_creation_method
;
Olex2 1.5
(compiled 2021.10.07 svn.r9718050b for OlexSys, GUI svn.r6410)
;
_audit_update_record
;
2023-12-18 deposited with the CCDC.	2024-03-27 downloaded from the CCDC.
;
_cell_angle_alpha 90
_cell_angle_beta 90
_cell_angle_gamma 90
_cell_formula_units_Z 4
_cell_length_a 9.6167(8)
_cell_length_b 12.0209(10)
_cell_length_c 18.8367(16)
_cell_measurement_reflns_used 9993
_cell_measurement_temperature 293
_cell_measurement_theta_max 23.39
_cell_measurement_theta_min 2.71
_cell_volume 2177.5(3)
_computing_cell_refinement 'SAINT V8.40A (Bruker, 2019)'
_computing_data_reduction 'SAINT V8.40A (Bruker, 2019)'
_computing_molecular_graphics 'Olex2 1.5 (Dolomanov et al., 2009)'
_computing_publication_material 'Olex2 1.5 (Dolomanov et al., 2009)'
_computing_structure_refinement 'SHELXL 2018/3 (Sheldrick, 2015)'
_computing_structure_solution 'olex2.solve 1.5 (Bourhis et al., 2015)'
_diffrn_ambient_temperature 293
_diffrn_measured_fraction_theta_full 0.996
_diffrn_measured_fraction_theta_max 0.997
_diffrn_measurement_device_type 'Bruker APEX-II CCD'
_diffrn_measurement_method '\f and \w scans'
_diffrn_radiation_type MoK\a
_diffrn_radiation_wavelength 0.71073
_diffrn_reflns_av_R_equivalents 0.1663
_diffrn_reflns_av_unetI/netI 0.0594
_diffrn_reflns_Laue_measured_fraction_full 0.996
_diffrn_reflns_Laue_measured_fraction_max 0.997
_diffrn_reflns_limit_h_max 13
_diffrn_reflns_limit_h_min -13
_diffrn_reflns_limit_k_max 16
_diffrn_reflns_limit_k_min -16
_diffrn_reflns_limit_l_max 26
_diffrn_reflns_limit_l_min -26
_diffrn_reflns_number 111523
_diffrn_reflns_point_group_measured_fraction_full 0.997
_diffrn_reflns_point_group_measured_fraction_max 0.998
_diffrn_reflns_theta_full 25.242
_diffrn_reflns_theta_max 29.584
_diffrn_reflns_theta_min 2.378
_diffrn_source_current 30.0
_diffrn_source_power 1.5
_diffrn_source_voltage 50.0
_diffrn_standards_number 0
_exptl_absorpt_coefficient_mu 0.082
_exptl_absorpt_correction_T_max 0.5809
_exptl_absorpt_correction_T_min 0.5190
_exptl_absorpt_correction_type multi-scan
_exptl_absorpt_process_details
;
SADABS-2016/2 (Bruker,2016/2) was used for absorption correction.
wR2(int) was 0.1340 before and 0.1164 after correction.
The Ratio of minimum to maximum transmission is 0.8934.
The \l/2 correction factor is Not present.
;
_exptl_crystal_colour yellow
_exptl_crystal_colour_primary yellow
_exptl_crystal_density_diffrn 1.234
_exptl_crystal_description block
_exptl_crystal_F_000 864
_exptl_crystal_size_max 0.175
_exptl_crystal_size_mid 0.137
_exptl_crystal_size_min 0.117
_refine_diff_density_max 0.159
_refine_diff_density_min -0.192
_refine_diff_density_rms 0.040
_refine_ls_abs_structure_details
;
 Flack x determined using 1603 quotients [(I+)-(I-)]/[(I+)+(I-)]
 (Parsons, Flack and Wagner, Acta Cryst. B69 (2013) 249-259).
;
_refine_ls_abs_structure_Flack 0.3(7)
_refine_ls_extinction_method none
_refine_ls_goodness_of_fit_ref 1.025
_refine_ls_hydrogen_treatment constr
_refine_ls_matrix_type full
_refine_ls_number_parameters 277
_refine_ls_number_reflns 6111
_refine_ls_number_restraints 0
_refine_ls_restrained_S_all 1.025
_refine_ls_R_factor_all 0.0766
_refine_ls_R_factor_gt 0.0545
_refine_ls_shift/su_max 0.000
_refine_ls_shift/su_mean 0.000
_refine_ls_structure_factor_coef Fsqd
_refine_ls_weighting_details 'w=1/[\s^2^(Fo^2^)+(0.0446P)^2^+0.5205P] where P=(Fo^2^+2Fc^2^)/3'
_refine_ls_weighting_scheme calc
_refine_ls_wR_factor_gt 0.1163
_refine_ls_wR_factor_ref 0.1297
_reflns_Friedel_coverage 0.780
_reflns_Friedel_fraction_full 0.999
_reflns_Friedel_fraction_max 0.999
_reflns_number_gt 4704
_reflns_number_total 6111
_reflns_threshold_expression 'I > 2\s(I)'
_cod_data_source_file d4sc00983e2.cif
_cod_data_source_block mo_cns_jin_12_0m_a
_cod_depositor_comments 'Adding full bibliography for 1571305--1571307.cif.'
_cod_database_code 1571307
_shelx_shelxl_version_number 2018/3
_shelx_space_group_comment
;
The symmetry employed for this shelxl refinement is uniquely defined
by the following loop, which should always be used as a source of
symmetry information in preference to the above space-group names.
They are only intended as comments.
;
_shelx_estimated_absorpt_t_max 0.990
_shelx_estimated_absorpt_t_min 0.986
_olex2_refinement_description
;
1. Fixed Uiso
 At 1.2 times of:
  All C(H) groups, All C(H,H) groups
 At 1.5 times of:
  All C(H,H,H) groups
2.a Secondary CH2 refined with riding coordinates:
 C006(H00A,H00B), C00T(H00W,H00X)
2.b Aromatic/amide H refined with riding coordinates:
 C005(H005), C00A(H00F), C00F(H00J), C00I(H00N), C00K(H00O), C00N(H00P)
2.c Idealised Me refined as rotating group:
 C009(H00C,H00D,H00E), C00B(H00G,H00H,H00I), C00G(H00K,H00L,H00M), C00P(H00Q,
 H00R,H00S), C00S(H00T,H00U,H00V), C00U(H00Y,H,HA)
;
_olex2_submission_special_instructions 'No special instructions were received'

loop_
_space_group_symop_operation_xyz
'x, y, z'
'-x+1/2, -y, z+1/2'
'-x, y+1/2, -z+1/2'
'x+1/2, -y+1/2, -z'

loop_
_atom_site_label
_atom_site_type_symbol
_atom_site_fract_x
_atom_site_fract_y
_atom_site_fract_z
_atom_site_U_iso_or_equiv
_atom_site_adp_type
_atom_site_occupancy
_atom_site_site_symmetry_order
_atom_site_calc_flag
_atom_site_refinement_flags_posn
_atom_site_refinement_flags_adp
_atom_site_refinement_flags_occupancy
_atom_site_disorder_assembly
_atom_site_disorder_group
O001 O 0.4764(2) 0.25546(17) 0.70645(11) 0.0550(6) Uani 1 1 d . . . . .
O002 O 0.4247(3) 0.78454(17) 0.29101(10) 0.0547(5) Uani 1 1 d . . . . .
O003 O 0.3497(4) 1.0754(2) 0.38164(15) 0.0851(9) Uani 1 1 d . . . . .
O004 O 0.2068(3) 0.01296(19) 0.66711(15) 0.0787(8) Uani 1 1 d . . . . .
C005 C 0.3208(3) 0.8810(2) 0.46544(15) 0.0414(6) Uani 1 1 d . . . . .
H005 H 0.304777 0.948393 0.488275 0.050 Uiso 1 1 calc R U . . .
C006 C 0.2713(3) 0.7624(2) 0.57816(14) 0.0439(6) Uani 1 1 d . . . . .
H00A H 0.171449 0.762493 0.585333 0.053 Uiso 1 1 calc R U . . .
H00B H 0.312920 0.818488 0.608468 0.053 Uiso 1 1 calc R U . . .
C007 C 0.3339(3) 0.6456(2) 0.59364(13) 0.0356(5) Uani 1 1 d . . . . .
C008 C 0.3064(3) 0.7826(2) 0.50234(14) 0.0382(5) Uani 1 1 d . . . . .
C009 C 0.4885(3) 0.6600(2) 0.61106(15) 0.0432(6) Uani 1 1 d . . . . .
H00C H 0.531634 0.705376 0.575349 0.065 Uiso 1 1 calc R U . . .
H00D H 0.532782 0.588455 0.612208 0.065 Uiso 1 1 calc R U . . .
H00E H 0.498022 0.695276 0.656529 0.065 Uiso 1 1 calc R U . . .
C00A C 0.3734(4) 0.9857(2) 0.35573(19) 0.0556(8) Uani 1 1 d . . . . .
H00F H 0.402413 0.983243 0.308659 0.067 Uiso 1 1 calc R U . . .
C00B C 0.2540(3) 0.5948(3) 0.65582(16) 0.0475(7) Uani 1 1 d . . . . .
H00G H 0.237391 0.650971 0.691057 0.071 Uiso 1 1 calc R U . . .
H00H H 0.307738 0.535629 0.676276 0.071 Uiso 1 1 calc R U . . .
H00I H 0.166806 0.566006 0.639213 0.071 Uiso 1 1 calc R U . . .
C00C C 0.2852(3) 0.4809(2) 0.50616(13) 0.0357(5) Uani 1 1 d . . . . .
C00D C 0.3871(3) 0.2757(2) 0.65139(14) 0.0404(6) Uani 1 1 d . . . . .
C00E C 0.3163(2) 0.5891(2) 0.51990(13) 0.0338(5) Uani 1 1 d . . . . .
C00F C 0.3923(3) 0.3726(2) 0.61159(13) 0.0378(5) Uani 1 1 d . . . . .
H00J H 0.458186 0.427044 0.621568 0.045 Uiso 1 1 calc R U . . .
C00G C 0.3211(4) 0.3765(3) 0.38986(16) 0.0564(8) Uani 1 1 d . . . . .
H00K H 0.386156 0.431735 0.374041 0.085 Uiso 1 1 calc R U . . .
H00L H 0.274282 0.344962 0.349592 0.085 Uiso 1 1 calc R U . . .
H00M H 0.369799 0.318926 0.414954 0.085 Uiso 1 1 calc R U . . .
C00H C 0.2909(3) 0.1919(2) 0.63545(15) 0.0431(6) Uani 1 1 d . . . . .
C00I C 0.3722(3) 0.6783(2) 0.39737(14) 0.0384(6) Uani 1 1 d . . . . .
H00N H 0.392225 0.610941 0.375321 0.046 Uiso 1 1 calc R U . . .
C00J C 0.3591(3) 0.8800(2) 0.39418(15) 0.0414(6) Uani 1 1 d . . . . .
C00K C 0.2031(3) 0.2054(2) 0.57732(16) 0.0465(6) Uani 1 1 d . . . . .
H00O H 0.141655 0.148906 0.565032 0.056 Uiso 1 1 calc R U . . .
C00L C 0.3289(2) 0.6806(2) 0.46785(13) 0.0336(5) Uani 1 1 d . . . . .
C00M C 0.2975(3) 0.3875(2) 0.55649(14) 0.0371(5) Uani 1 1 d . . . . .
C00N C 0.2810(4) 0.0914(2) 0.67952(18) 0.0558(8) Uani 1 1 d . . . . .
H00P H 0.336203 0.087998 0.720011 0.067 Uiso 1 1 calc R U . . .
C00O C 0.2139(3) 0.4306(2) 0.43945(15) 0.0440(6) Uani 1 1 d . . . . .
C00P C 0.1166(3) 0.5077(3) 0.39834(18) 0.0566(8) Uani 1 1 d . . . . .
H00Q H 0.058222 0.547281 0.431071 0.085 Uiso 1 1 calc R U . . .
H00R H 0.059830 0.464454 0.366793 0.085 Uiso 1 1 calc R U . . .
H00S H 0.170613 0.559860 0.371326 0.085 Uiso 1 1 calc R U . . .
C00Q C 0.2065(3) 0.3017(2) 0.53792(15) 0.0440(6) Uani 1 1 d . . . . .
C00R C 0.3852(3) 0.7780(2) 0.36016(14) 0.0391(5) Uani 1 1 d . . . . .
C00S C 0.4611(4) 0.6841(3) 0.25519(17) 0.0658(10) Uani 1 1 d . . . . .
H00T H 0.489828 0.701018 0.207588 0.099 Uiso 1 1 calc R U . . .
H00U H 0.382006 0.635437 0.253899 0.099 Uiso 1 1 calc R U . . .
H00V H 0.535969 0.648325 0.279981 0.099 Uiso 1 1 calc R U . . .
C00T C 0.1256(3) 0.3358(3) 0.47357(18) 0.0557(8) Uani 1 1 d . . . . .
H00W H 0.034064 0.362761 0.486737 0.067 Uiso 1 1 calc R U . . .
H00X H 0.115130 0.273920 0.440977 0.067 Uiso 1 1 calc R U . . .
C00U C 0.5722(4) 0.3409(3) 0.72457(18) 0.0666(10) Uani 1 1 d . . . . .
H00Y H 0.633534 0.354200 0.685265 0.100 Uiso 1 1 calc R U . . .
H H 0.625514 0.318347 0.765177 0.100 Uiso 1 1 calc R U . . .
HA H 0.522239 0.407895 0.735501 0.100 Uiso 1 1 calc R U . . .

loop_
_atom_site_aniso_label
_atom_site_aniso_U_11
_atom_site_aniso_U_22
_atom_site_aniso_U_33
_atom_site_aniso_U_23
_atom_site_aniso_U_13
_atom_site_aniso_U_12
O001 0.0659(13) 0.0474(12) 0.0517(11) 0.0158(9) -0.0095(10) -0.0044(10)
O002 0.0731(14) 0.0483(12) 0.0429(10) 0.0087(9) 0.0029(10) 0.0047(11)
O003 0.129(3) 0.0367(12) 0.0900(19) 0.0115(12) -0.0001(18) 0.0068(14)
O004 0.101(2) 0.0418(12) 0.0937(19) 0.0098(13) 0.0220(17) -0.0145(14)
C005 0.0400(13) 0.0287(12) 0.0554(16) -0.0029(11) -0.0092(12) 0.0027(10)
C006 0.0452(14) 0.0378(13) 0.0485(15) -0.0054(12) 0.0054(12) 0.0061(12)
C007 0.0366(12) 0.0339(12) 0.0361(12) -0.0045(10) 0.0026(10) -0.0002(10)
C008 0.0373(13) 0.0311(12) 0.0462(13) -0.0024(11) -0.0037(11) 0.0039(10)
C009 0.0394(13) 0.0432(15) 0.0472(14) -0.0062(12) -0.0038(12) -0.0020(12)
C00A 0.062(2) 0.0409(16) 0.0642(19) 0.0131(14) -0.0104(16) -0.0009(14)
C00B 0.0484(16) 0.0470(16) 0.0472(15) -0.0019(12) 0.0102(12) 0.0002(12)
C00C 0.0337(12) 0.0334(12) 0.0400(13) -0.0016(10) -0.0047(10) -0.0025(10)
C00D 0.0451(14) 0.0358(13) 0.0403(13) 0.0014(11) 0.0059(11) 0.0034(11)
C00E 0.0302(11) 0.0321(12) 0.0390(12) -0.0013(10) -0.0039(10) 0.0008(9)
C00F 0.0412(13) 0.0326(12) 0.0396(12) -0.0011(10) 0.0005(11) -0.0044(11)
C00G 0.070(2) 0.0475(16) 0.0516(17) -0.0122(14) -0.0060(16) -0.0003(16)
C00H 0.0450(14) 0.0336(13) 0.0507(15) 0.0036(11) 0.0124(13) 0.0023(11)
C00I 0.0417(13) 0.0321(12) 0.0414(14) -0.0026(10) -0.0039(11) -0.0008(11)
C00J 0.0401(13) 0.0329(12) 0.0512(15) 0.0061(12) -0.0095(12) -0.0005(11)
C00K 0.0448(14) 0.0335(13) 0.0612(17) -0.0022(12) 0.0063(13) -0.0091(11)
C00L 0.0309(11) 0.0282(11) 0.0416(13) 0.0009(10) -0.0046(10) -0.0012(9)
C00M 0.0390(12) 0.0301(12) 0.0422(13) -0.0009(10) 0.0012(11) -0.0028(10)
C00N 0.0646(19) 0.0385(15) 0.0642(19) 0.0097(14) 0.0183(16) 0.0019(14)
C00O 0.0448(14) 0.0371(13) 0.0500(15) -0.0022(12) -0.0152(13) -0.0043(12)
C00P 0.0503(17) 0.0559(18) 0.0637(19) 0.0033(15) -0.0249(15) -0.0046(14)
C00Q 0.0417(13) 0.0378(14) 0.0526(16) -0.0011(11) -0.0034(13) -0.0064(11)
C00R 0.0364(12) 0.0405(13) 0.0405(13) 0.0043(11) -0.0061(10) 0.0011(11)
C00S 0.089(3) 0.064(2) 0.0449(16) 0.0016(15) 0.0069(17) 0.0197(19)
C00T 0.0509(16) 0.0473(16) 0.069(2) 0.0012(15) -0.0167(15) -0.0159(14)
C00U 0.076(2) 0.066(2) 0.0569(19) 0.0157(16) -0.0216(18) -0.0115(19)

loop_
_atom_type_symbol
_atom_type_description
_atom_type_scat_dispersion_real
_atom_type_scat_dispersion_imag
_atom_type_scat_source
C C 0.0033 0.0016 'International Tables Vol C Tables 4.2.6.8 and 6.1.1.4'
H H 0.0000 0.0000 'International Tables Vol C Tables 4.2.6.8 and 6.1.1.4'
O O 0.0106 0.0060 'International Tables Vol C Tables 4.2.6.8 and 6.1.1.4'

loop_
_geom_angle_atom_site_label_1
_geom_angle_atom_site_label_2
_geom_angle_atom_site_label_3
_geom_angle
_geom_angle_site_symmetry_1
_geom_angle_site_symmetry_3
_geom_angle_publ_flag
C00D O001 C00U 117.4(2) . . ?
C00R O002 C00S 118.2(2) . . ?
C008 C005 H005 119.8 . . ?
C008 C005 C00J 120.4(2) . . ?
C00J C005 H005 119.8 . . ?
H00A C006 H00B 109.0 . . ?
C007 C006 H00A 111.0 . . ?
C007 C006 H00B 111.0 . . ?
C008 C006 H00A 111.0 . . ?
C008 C006 H00B 111.0 . . ?
C008 C006 C007 103.9(2) . . ?
C006 C007 C00E 100.6(2) . . ?
C009 C007 C006 108.2(2) . . ?
C009 C007 C00E 110.2(2) . . ?
C00B C007 C006 108.1(2) . . ?
C00B C007 C009 111.6(2) . . ?
C00B C007 C00E 117.1(2) . . ?
C005 C008 C006 130.3(2) . . ?
C005 C008 C00L 120.0(2) . . ?
C00L C008 C006 109.7(2) . . ?
C007 C009 H00C 109.5 . . ?
C007 C009 H00D 109.5 . . ?
C007 C009 H00E 109.5 . . ?
H00C C009 H00D 109.5 . . ?
H00C C009 H00E 109.5 . . ?
H00D C009 H00E 109.5 . . ?
O003 C00A H00F 118.1 . . ?
O003 C00A C00J 123.8(3) . . ?
C00J C00A H00F 118.1 . . ?
C007 C00B H00G 109.5 . . ?
C007 C00B H00H 109.5 . . ?
C007 C00B H00I 109.5 . . ?
H00G C00B H00H 109.5 . . ?
H00G C00B H00I 109.5 . . ?
H00H C00B H00I 109.5 . . ?
C00E C00C C00M 126.1(2) . . ?
C00E C00C C00O 128.6(2) . . ?
C00M C00C C00O 105.0(2) . . ?
O001 C00D C00F 122.4(2) . . ?
O001 C00D C00H 116.7(2) . . ?
C00F C00D C00H 120.8(2) . . ?
C00C C00E C007 127.7(2) . . ?
C00C C00E C00L 127.1(2) . . ?
C00L C00E C007 105.0(2) . . ?
C00D C00F H00J 120.4 . . ?
C00D C00F C00M 119.1(2) . . ?
C00M C00F H00J 120.4 . . ?
H00K C00G H00L 109.5 . . ?
H00K C00G H00M 109.5 . . ?
H00L C00G H00M 109.5 . . ?
C00O C00G H00K 109.5 . . ?
C00O C00G H00L 109.5 . . ?
C00O C00G H00M 109.5 . . ?
C00D C00H C00N 120.9(3) . . ?
C00K C00H C00D 119.0(2) . . ?
C00K C00H C00N 120.1(3) . . ?
C00L C00I H00N 120.4 . . ?
C00L C00I C00R 119.3(2) . . ?
C00R C00I H00N 120.4 . . ?
C005 C00J C00A 119.5(3) . . ?
C005 C00J C00R 119.6(2) . . ?
C00R C00J C00A 120.8(3) . . ?
C00H C00K H00O 119.7 . . ?
C00Q C00K C00H 120.6(3) . . ?
C00Q C00K H00O 119.7 . . ?
C008 C00L C00E 109.3(2) . . ?
C00I C00L C008 120.3(2) . . ?
C00I C00L C00E 129.9(2) . . ?
C00F C00M C00C 129.0(2) . . ?
C00F C00M C00Q 120.1(2) . . ?
C00Q C00M C00C 110.5(2) . . ?
O004 C00N C00H 124.9(3) . . ?
O004 C00N H00P 117.6 . . ?
C00H C00N H00P 117.6 . . ?
C00C C00O C00T 101.0(2) . . ?
C00G C00O C00C 111.2(2) . . ?
C00G C00O C00T 107.9(2) . . ?
C00P C00O C00C 116.3(2) . . ?
C00P C00O C00G 111.1(3) . . ?
C00P C00O C00T 108.6(2) . . ?
C00O C00P H00Q 109.5 . . ?
C00O C00P H00R 109.5 . . ?
C00O C00P H00S 109.5 . . ?
H00Q C00P H00R 109.5 . . ?
H00Q C00P H00S 109.5 . . ?
H00R C00P H00S 109.5 . . ?
C00K C00Q C00M 120.0(3) . . ?
C00K C00Q C00T 130.9(3) . . ?
C00M C00Q C00T 109.0(2) . . ?
O002 C00R C00I 123.8(2) . . ?
O002 C00R C00J 115.9(2) . . ?
C00I C00R C00J 120.3(2) . . ?
O002 C00S H00T 109.5 . . ?
O002 C00S H00U 109.5 . . ?
O002 C00S H00V 109.5 . . ?
H00T C00S H00U 109.5 . . ?
H00T C00S H00V 109.5 . . ?
H00U C00S H00V 109.5 . . ?
C00O C00T H00W 110.8 . . ?
C00O C00T H00X 110.8 . . ?
C00Q C00T C00O 104.5(2) . . ?
C00Q C00T H00W 110.8 . . ?
C00Q C00T H00X 110.8 . . ?
H00W C00T H00X 108.9 . . ?
O001 C00U H00Y 109.5 . . ?
O001 C00U H 109.5 . . ?
O001 C00U HA 109.5 . . ?
H00Y C00U H 109.5 . . ?
H00Y C00U HA 109.5 . . ?
H C00U HA 109.5 . . ?

loop_
_geom_bond_atom_site_label_1
_geom_bond_atom_site_label_2
_geom_bond_distance
_geom_bond_site_symmetry_2
_geom_bond_publ_flag
O001 C00D 1.369(3) . ?
O001 C00U 1.421(4) . ?
O002 C00R 1.359(3) . ?
O002 C00S 1.426(4) . ?
O003 C00A 1.206(4) . ?
O004 C00N 1.205(4) . ?
C005 H005 0.9300 . ?
C005 C008 1.379(4) . ?
C005 C00J 1.392(4) . ?
C006 H00A 0.9700 . ?
C006 H00B 0.9700 . ?
C006 C007 1.555(4) . ?
C006 C008 1.487(4) . ?
C007 C009 1.533(4) . ?
C007 C00B 1.528(4) . ?
C007 C00E 1.555(3) . ?
C008 C00L 1.404(3) . ?
C009 H00C 0.9600 . ?
C009 H00D 0.9600 . ?
C009 H00E 0.9600 . ?
C00A H00F 0.9300 . ?
C00A C00J 1.469(4) . ?
C00B H00G 0.9600 . ?
C00B H00H 0.9600 . ?
C00B H00I 0.9600 . ?
C00C C00E 1.359(3) . ?
C00C C00M 1.475(3) . ?
C00C C00O 1.554(4) . ?
C00D C00F 1.387(4) . ?
C00D C00H 1.400(4) . ?
C00E C00L 1.479(3) . ?
C00F H00J 0.9300 . ?
C00F C00M 1.393(4) . ?
C00G H00K 0.9600 . ?
C00G H00L 0.9600 . ?
C00G H00M 0.9600 . ?
C00G C00O 1.535(4) . ?
C00H C00K 1.392(4) . ?
C00H C00N 1.469(4) . ?
C00I H00N 0.9300 . ?
C00I C00L 1.392(4) . ?
C00I C00R 1.394(4) . ?
C00J C00R 1.406(4) . ?
C00K H00O 0.9300 . ?
C00K C00Q 1.375(4) . ?
C00M C00Q 1.397(4) . ?
C00N H00P 0.9300 . ?
C00O C00P 1.528(4) . ?
C00O C00T 1.560(4) . ?
C00P H00Q 0.9600 . ?
C00P H00R 0.9600 . ?
C00P H00S 0.9600 . ?
C00Q C00T 1.498(4) . ?
C00S H00T 0.9600 . ?
C00S H00U 0.9600 . ?
C00S H00V 0.9600 . ?
C00T H00W 0.9700 . ?
C00T H00X 0.9700 . ?
C00U H00Y 0.9600 . ?
C00U H 0.9600 . ?
C00U HA 0.9600 . ?

loop_
_geom_torsion_atom_site_label_1
_geom_torsion_atom_site_label_2
_geom_torsion_atom_site_label_3
_geom_torsion_atom_site_label_4
_geom_torsion
_geom_torsion_site_symmetry_1
_geom_torsion_site_symmetry_2
_geom_torsion_site_symmetry_3
_geom_torsion_site_symmetry_4
_geom_torsion_publ_flag
O001 C00D C00F C00M -179.8(2) . . . . ?
O001 C00D C00H C00K -176.3(2) . . . . ?
O001 C00D C00H C00N 4.3(4) . . . . ?
O003 C00A C00J C005 -2.3(5) . . . . ?
O003 C00A C00J C00R 178.4(3) . . . . ?
C005 C008 C00L C00E 176.2(2) . . . . ?
C005 C008 C00L C00I 3.1(4) . . . . ?
C005 C00J C00R O002 -178.8(2) . . . . ?
C005 C00J C00R C00I 0.3(4) . . . . ?
C006 C007 C00E C00C -144.1(3) . . . . ?
C006 C007 C00E C00L 31.2(2) . . . . ?
C006 C008 C00L C00E -2.6(3) . . . . ?
C006 C008 C00L C00I -175.8(2) . . . . ?
C007 C006 C008 C005 -155.8(3) . . . . ?
C007 C006 C008 C00L 22.9(3) . . . . ?
C007 C00E C00L C008 -18.9(3) . . . . ?
C007 C00E C00L C00I 153.4(3) . . . . ?
C008 C005 C00J C00A 179.8(2) . . . . ?
C008 C005 C00J C00R -1.0(4) . . . . ?
C008 C006 C007 C009 83.3(3) . . . . ?
C008 C006 C007 C00B -155.7(2) . . . . ?
C008 C006 C007 C00E -32.4(3) . . . . ?
C009 C007 C00E C00C 101.8(3) . . . . ?
C009 C007 C00E C00L -82.9(2) . . . . ?
C00A C00J C00R O002 0.5(4) . . . . ?
C00A C00J C00R C00I 179.6(3) . . . . ?
C00B C007 C00E C00C -27.3(4) . . . . ?
C00B C007 C00E C00L 148.0(2) . . . . ?
C00C C00E C00L C008 156.5(3) . . . . ?
C00C C00E C00L C00I -31.2(4) . . . . ?
C00C C00M C00Q C00K 178.8(3) . . . . ?
C00C C00M C00Q C00T -1.0(3) . . . . ?
C00C C00O C00T C00Q -29.8(3) . . . . ?
C00D C00F C00M C00C -178.2(3) . . . . ?
C00D C00F C00M C00Q -5.4(4) . . . . ?
C00D C00H C00K C00Q -2.8(4) . . . . ?
C00D C00H C00N O004 -175.6(3) . . . . ?
C00E C00C C00M C00F -31.8(4) . . . . ?
C00E C00C C00M C00Q 154.9(3) . . . . ?
C00E C00C C00O C00G 101.7(3) . . . . ?
C00E C00C C00O C00P -26.8(4) . . . . ?
C00E C00C C00O C00T -144.0(3) . . . . ?
C00F C00D C00H C00K 2.2(4) . . . . ?
C00F C00D C00H C00N -177.2(3) . . . . ?
C00F C00M C00Q C00K 4.8(4) . . . . ?
C00F C00M C00Q C00T -175.1(3) . . . . ?
C00G C00O C00T C00Q 86.9(3) . . . . ?
C00H C00D C00F C00M 1.9(4) . . . . ?
C00H C00K C00Q C00M -0.7(4) . . . . ?
C00H C00K C00Q C00T 179.2(3) . . . . ?
C00J C005 C008 C006 177.9(3) . . . . ?
C00J C005 C008 C00L -0.7(4) . . . . ?
C00K C00H C00N O004 5.0(5) . . . . ?
C00K C00Q C00T C00O -159.6(3) . . . . ?
C00L C00I C00R O002 -179.0(2) . . . . ?
C00L C00I C00R C00J 2.0(4) . . . . ?
C00M C00C C00E C007 -17.4(4) . . . . ?
C00M C00C C00E C00L 168.3(2) . . . . ?
C00M C00C C00O C00G -85.0(3) . . . . ?
C00M C00C C00O C00P 146.6(3) . . . . ?
C00M C00C C00O C00T 29.3(3) . . . . ?
C00M C00Q C00T C00O 20.2(3) . . . . ?
C00N C00H C00K C00Q 176.6(3) . . . . ?
C00O C00C C00E C007 154.6(3) . . . . ?
C00O C00C C00E C00L -19.7(4) . . . . ?
C00O C00C C00M C00F 154.7(3) . . . . ?
C00O C00C C00M C00Q -18.7(3) . . . . ?
C00P C00O C00T C00Q -152.6(3) . . . . ?
C00R C00I C00L C008 -3.7(4) . . . . ?
C00R C00I C00L C00E -175.2(2) . . . . ?
C00S O002 C00R C00I -3.0(4) . . . . ?
C00S O002 C00R C00J 176.1(3) . . . . ?
C00U O001 C00D C00F 3.3(4) . . . . ?
C00U O001 C00D C00H -178.3(3) . . . . ?
